data_4105270
loop_
_publ_author_name
'Jongwook Choi'
'Yuriy Choliy'
'Xiawei Zhang'
'Thomas J. Emge'
'Karsten Krogh-Jespersen'
'Alan S. Goldman'

_publ_section_title
;
 Cleavage of sp3 C-O Bonds via Oxidative Addition of C-H Bonds
;
_journal_name_full 'Journal of the American Chemical Society'
_journal_page_first 15627
_journal_page_last 15629
_journal_paper_doi 10.1021/ja906930u
_journal_volume 131
_journal_year 2009
_chemical_formula_moiety '(C31 H46 O F5 P2 Ir), 0.25(C5 H12), 0.5(C6 H6)'
_chemical_formula_sum 'C35.25 H52 F5 Ir O P2'
_chemical_formula_weight 840.91
_chemical_name_systematic
; 
 ? 
;
_space_group_IT_number 14
_symmetry_cell_setting monoclinic
_symmetry_space_group_name_Hall '-P 2ybc'
_symmetry_space_group_name_H-M 'P 1 21/c 1'
_atom_sites_solution_hydrogens geom
_atom_sites_solution_primary direct
_atom_sites_solution_secondary difmap
_audit_creation_method SHELXL-97
_cell_angle_alpha 90.00
_cell_angle_beta 116.130(1)
_cell_angle_gamma 90.00
_cell_formula_units_Z 4
_cell_length_a 11.2722(8)
_cell_length_b 30.082(2)
_cell_length_c 11.4828(8)
_cell_measurement_reflns_used 7503
_cell_measurement_temperature 100(2)
_cell_measurement_theta_max 32.04
_cell_measurement_theta_min 2.22
_cell_volume 3495.8(4)
_computing_cell_refinement 'Bruker SAINT'
_computing_data_collection 'Bruker APEX2'
_computing_data_reduction 'Bruker SAINT'
_computing_molecular_graphics 'Bruker SHELXTL'
_computing_publication_material 'Bruker SHELXTL'
_computing_structure_refinement 'SHELXL-97 (Sheldrick, 2008)'
_computing_structure_solution 'SHELXS-97 (Sheldrick, 2008)'
_diffrn_ambient_temperature 100(2)
_diffrn_measured_fraction_theta_full 0.996
_diffrn_measured_fraction_theta_max 0.996
_diffrn_measurement_device_type 'Bruker APEX-II CCD'
_diffrn_measurement_method '\f and \w scans'
_diffrn_radiation_monochromator graphite
_diffrn_radiation_source 'fine-focus sealed tube'
_diffrn_radiation_type MoK\a
_diffrn_radiation_wavelength 0.71073
_diffrn_reflns_av_R_equivalents 0.0249
_diffrn_reflns_av_sigmaI/netI 0.0229
_diffrn_reflns_limit_h_max 16
_diffrn_reflns_limit_h_min -16
_diffrn_reflns_limit_k_max 44
_diffrn_reflns_limit_k_min -43
_diffrn_reflns_limit_l_max 16
_diffrn_reflns_limit_l_min -16
_diffrn_reflns_number 45079
_diffrn_reflns_theta_full 31.51
_diffrn_reflns_theta_max 31.51
_diffrn_reflns_theta_min 2.01
_exptl_absorpt_coefficient_mu 3.965
_exptl_absorpt_correction_T_max 0.742
_exptl_absorpt_correction_T_min 0.504
_exptl_absorpt_correction_type multi-scan
_exptl_absorpt_process_details 'Bruker SAINT (SADABS)'
_exptl_crystal_colour red
_exptl_crystal_density_diffrn 1.598
_exptl_crystal_description lathe
_exptl_crystal_F_000 1694
_exptl_crystal_size_max 0.20
_exptl_crystal_size_mid 0.10
_exptl_crystal_size_min 0.08
_refine_diff_density_max 2.922
_refine_diff_density_min -2.676
_refine_diff_density_rms 0.133
_refine_ls_extinction_method none
_refine_ls_goodness_of_fit_ref 1.028
_refine_ls_hydrogen_treatment constr
_refine_ls_matrix_type full
_refine_ls_number_parameters 433
_refine_ls_number_reflns 11603
_refine_ls_number_restraints 691
_refine_ls_restrained_S_all 1.009
_refine_ls_R_factor_all 0.0390
_refine_ls_R_factor_gt 0.0347
_refine_ls_shift/su_max 0.002
_refine_ls_shift/su_mean 0.000
_refine_ls_structure_factor_coef Fsqd
_refine_ls_weighting_details 'calc w=1/[\s^2^(Fo^2^)+(0.0280P)^2^+16.0000P] where P=(Fo^2^+2Fc^2^)/3'
_refine_ls_weighting_scheme calc
_refine_ls_wR_factor_gt 0.0799
_refine_ls_wR_factor_ref 0.0818
_reflns_number_gt 10569
_reflns_number_total 11603
_reflns_threshold_expression >2sigma(I)
_cod_data_source_file ja906930u_si_005.cif
_cod_data_source_block irmephfm
_cod_database_code 4105270

loop_
_symmetry_equiv_pos_as_xyz
'x, y, z'
'-x, y+1/2, -z+1/2'
'-x, -y, -z'
'x, -y-1/2, z-1/2'

loop_
_atom_site_label
_atom_site_type_symbol
_atom_site_fract_x
_atom_site_fract_y
_atom_site_fract_z
_atom_site_U_iso_or_equiv
_atom_site_adp_type
_atom_site_occupancy
_atom_site_symmetry_multiplicity
_atom_site_calc_flag
_atom_site_refinement_flags
_atom_site_disorder_assembly
_atom_site_disorder_group
Ir1 Ir 0.124493(12) 0.148890(3) 0.675821(11) 0.01653(3) Uani 1 1 d U . .
P1 P 0.29269(8) 0.13713(3) 0.88500(8) 0.01841(14) Uani 1 1 d U . .
P2 P 0.00692(9) 0.15463(3) 0.45185(8) 0.01996(15) Uani 1 1 d U . .
C1 C 0.2736(3) 0.17575(10) 0.6469(3) 0.0205(6) Uani 1 1 d U . .
C2 C 0.3991(3) 0.18483(10) 0.7519(3) 0.0226(6) Uani 1 1 d U . .
C3 C 0.5036(4) 0.20062(12) 0.7300(4) 0.0295(7) Uani 1 1 d U . .
H3 H 0.5868 0.2060 0.8015 0.035 Uiso 1 1 calc R . .
C4 C 0.4874(4) 0.20858(13) 0.6046(4) 0.0316(7) Uani 1 1 d U . .
H4 H 0.5599 0.2183 0.5900 0.038 Uiso 1 1 calc R . .
C5 C 0.3647(4) 0.20216(11) 0.5015(4) 0.0258(6) Uani 1 1 d U . .
H5 H 0.3526 0.2083 0.4158 0.031 Uiso 1 1 calc R . .
C6 C 0.2581(3) 0.18674(10) 0.5215(3) 0.0214(6) Uani 1 1 d U . .
C7 C 0.4171(3) 0.17717(11) 0.8888(3) 0.0241(6) Uani 1 1 d U . .
H7A H 0.4068 0.2056 0.9270 0.029 Uiso 1 1 calc R . .
H7B H 0.5068 0.1655 0.9431 0.029 Uiso 1 1 calc R . .
C8 C 0.1239(4) 0.18363(14) 0.4067(4) 0.0314(8) Uani 1 1 d U . .
H8A H 0.1315 0.1674 0.3353 0.038 Uiso 1 1 calc R . .
H8B H 0.0905 0.2139 0.3754 0.038 Uiso 1 1 calc R . .
C9 C 0.3731(3) 0.08110(10) 0.8963(3) 0.0213(6) Uani 1 1 d U . .
C10 C 0.2677(4) 0.04453(11) 0.8596(4) 0.0277(7) Uani 1 1 d U . .
H10A H 0.3062 0.0160 0.8531 0.042 Uiso 1 1 calc R . .
H10B H 0.1935 0.0517 0.7760 0.042 Uiso 1 1 calc R . .
H10C H 0.2360 0.0425 0.9264 0.042 Uiso 1 1 calc R . .
C11 C 0.4877(4) 0.07080(12) 1.0290(3) 0.0283(7) Uani 1 1 d U . .
H11A H 0.4539 0.0681 1.0940 0.043 Uiso 1 1 calc R . .
H11B H 0.5527 0.0949 1.0537 0.043 Uiso 1 1 calc R . .
H11C H 0.5297 0.0428 1.0241 0.043 Uiso 1 1 calc R . .
C12 C 0.4301(4) 0.08026(11) 0.7962(3) 0.0251(6) Uani 1 1 d U . .
H12A H 0.4703 0.0512 0.7985 0.038 Uiso 1 1 calc R . .
H12B H 0.4972 0.1035 0.8173 0.038 Uiso 1 1 calc R . .
H12C H 0.3588 0.0855 0.7092 0.038 Uiso 1 1 calc R . .
C13 C 0.2765(4) 0.14773(11) 1.0394(3) 0.0234(6) Uani 1 1 d U . .
C14 C 0.2139(4) 0.10795(12) 1.0741(4) 0.0293(7) Uani 1 1 d U . .
H14A H 0.1970 0.1156 1.1484 0.044 Uiso 1 1 calc R . .
H14B H 0.2742 0.0825 1.0965 0.044 Uiso 1 1 calc R . .
H14C H 0.1304 0.1003 0.9998 0.044 Uiso 1 1 calc R . .
C15 C 0.4090(4) 0.15927(14) 1.1552(4) 0.0316(7) Uani 1 1 d U . .
H15A H 0.3949 0.1640 1.2327 0.047 Uiso 1 1 calc R . .
H15B H 0.4450 0.1864 1.1360 0.047 Uiso 1 1 calc R . .
H15C H 0.4714 0.1348 1.1708 0.047 Uiso 1 1 calc R . .
C16 C 0.1839(4) 0.18777(12) 1.0168(4) 0.0307(7) Uani 1 1 d U . .
H16A H 0.0983 0.1816 0.9432 0.046 Uiso 1 1 calc R . .
H16B H 0.2232 0.2142 0.9980 0.046 Uiso 1 1 calc R . .
H16C H 0.1711 0.1930 1.0947 0.046 Uiso 1 1 calc R . .
C17 C -0.0057(5) 0.09696(13) 0.3824(4) 0.0387(10) Uani 1 1 d U . .
C18 C -0.1274(7) 0.07135(16) 0.3789(5) 0.0627(16) Uani 1 1 d U . .
H18A H -0.1194 0.0397 0.3632 0.094 Uiso 1 1 calc R . .
H18B H -0.2085 0.0833 0.3092 0.094 Uiso 1 1 calc R . .
H18C H -0.1309 0.0750 0.4622 0.094 Uiso 1 1 calc R . .
C19 C -0.0151(6) 0.09525(16) 0.2462(4) 0.0513(13) Uani 1 1 d U . .
H19A H 0.0689 0.1050 0.2485 0.077 Uiso 1 1 calc R . .
H19B H -0.0862 0.1149 0.1891 0.077 Uiso 1 1 calc R . .
H19C H -0.0339 0.0647 0.2133 0.077 Uiso 1 1 calc R . .
C20 C 0.1149(7) 0.07254(17) 0.4790(5) 0.0669(19) Uani 1 1 d U . .
H20A H 0.1106 0.0413 0.4531 0.100 Uiso 1 1 calc R . .
H20B H 0.1176 0.0742 0.5654 0.100 Uiso 1 1 calc R . .
H20C H 0.1948 0.0862 0.4813 0.100 Uiso 1 1 calc R . .
C21 C -0.1540(3) 0.18531(11) 0.3688(3) 0.0253(6) Uani 1 1 d U . .
C22 C -0.2510(5) 0.1684(2) 0.4195(5) 0.0495(12) Uani 1 1 d U . .
H22A H -0.3287 0.1878 0.3880 0.074 Uiso 1 1 calc R . .
H22B H -0.2077 0.1686 0.5146 0.074 Uiso 1 1 calc R . .
H22C H -0.2784 0.1380 0.3885 0.074 Uiso 1 1 calc R . .
C23 C -0.2160(5) 0.18177(17) 0.2215(4) 0.0421(10) Uani 1 1 d U . .
H23A H -0.2968 0.1997 0.1839 0.063 Uiso 1 1 calc R . .
H23B H -0.2377 0.1506 0.1957 0.063 Uiso 1 1 calc R . .
H23C H -0.1534 0.1927 0.1900 0.063 Uiso 1 1 calc R . .
C24 C -0.1314(5) 0.23476(15) 0.4035(5) 0.0515(13) Uani 1 1 d U . .
H24A H -0.0618 0.2461 0.3823 0.077 Uiso 1 1 calc R . .
H24B H -0.1045 0.2386 0.4965 0.077 Uiso 1 1 calc R . .
H24C H -0.2134 0.2512 0.3540 0.077 Uiso 1 1 calc R . .
F1 F -0.1425(2) 0.16826(7) 0.7850(2) 0.0340(5) Uani 1 1 d U . .
F2 F -0.2459(2) 0.13814(9) 0.9422(2) 0.0386(5) Uani 1 1 d U . .
F3 F -0.2471(3) 0.04932(10) 0.9907(2) 0.0433(6) Uani 1 1 d U . .
F4 F -0.1391(3) -0.00863(8) 0.8824(3) 0.0423(6) Uani 1 1 d U . .
F5 F -0.0367(2) 0.02064(7) 0.7249(3) 0.0360(5) Uani 1 1 d U . .
C25 C 0.1005(4) 0.21458(10) 0.7123(3) 0.0260(7) Uani 1 1 d U . .
H25A H 0.1740 0.2238 0.7942 0.039 Uiso 1 1 calc R . .
H25B H 0.0171 0.2181 0.7186 0.039 Uiso 1 1 calc R . .
H25C H 0.0990 0.2331 0.6416 0.039 Uiso 1 1 calc R . .
O1 O -0.0330(3) 0.10928(9) 0.6730(2) 0.0289(5) Uani 1 1 d U . .
C26 C -0.0796(3) 0.09591(11) 0.7529(3) 0.0231(6) Uani 1 1 d U . .
C27 C -0.1381(3) 0.12433(11) 0.8101(3) 0.0237(6) Uani 1 1 d U . .
C28 C -0.1924(4) 0.10924(12) 0.8892(3) 0.0263(7) Uani 1 1 d U . .
C29 C -0.1928(4) 0.06447(13) 0.9149(3) 0.0286(7) Uani 1 1 d U . .
C30 C -0.1377(4) 0.03541(12) 0.8595(4) 0.0275(7) Uani 1 1 d U . .
C31 C -0.0849(4) 0.05060(11) 0.7807(3) 0.0250(6) Uani 1 1 d U . .
C32 C 0.5632(8) 0.0905(2) 0.5193(7) 0.053(3) Uani 0.50 1 d PGU A 1
H32 H 0.6028 0.1136 0.5807 0.064 Uiso 0.50 1 calc PR A 1
C33 C 0.4267(7) 0.0854(2) 0.4605(7) 0.059(3) Uani 0.50 1 d PGU A 1
H33 H 0.3730 0.1049 0.4818 0.070 Uiso 0.50 1 calc PR A 1
C34 C 0.3687(5) 0.0516(3) 0.3706(7) 0.060(3) Uani 0.50 1 d PGU A 1
H34 H 0.2754 0.0480 0.3305 0.072 Uiso 0.50 1 calc PR A 1
C35 C 0.4472(7) 0.0229(2) 0.3395(7) 0.055(2) Uani 0.50 1 d PGU A 1
H35 H 0.4076 -0.0002 0.2781 0.066 Uiso 0.50 1 calc PR A 1
C36 C 0.5837(6) 0.0281(2) 0.3982(7) 0.057(2) Uani 0.50 1 d PGU A 1
H36 H 0.6374 0.0085 0.3769 0.069 Uiso 0.50 1 calc PR A 1
C37 C 0.6417(5) 0.0619(3) 0.4881(7) 0.061(3) Uani 0.50 1 d PGU A 1
H37 H 0.7350 0.0654 0.5283 0.074 Uiso 0.50 1 calc PR A 1
C41 C 0.483(4) -0.0777(5) 0.550(3) 0.095(12) Uiso 0.25 1 d PDU B 2
H41A H 0.4440 -0.1066 0.5134 0.142 Uiso 0.25 1 calc PR B 2
H41B H 0.4506 -0.0680 0.6121 0.142 Uiso 0.25 1 calc PR B 2
H41C H 0.5795 -0.0805 0.5940 0.142 Uiso 0.25 1 calc PR B 2
C42 C 0.443(3) -0.0429(4) 0.4385(19) 0.096(9) Uiso 0.25 1 d PDU B 2
H42A H 0.4789 -0.0516 0.3768 0.115 Uiso 0.25 1 calc PR B 2
H42B H 0.3460 -0.0407 0.3905 0.115 Uiso 0.25 1 calc PR B 2
C43 C 0.5000 0.0000 0.5000 0.089(6) Uiso 0.25 1 d PDU B 2
H43A H 0.5972 -0.0034 0.5465 0.106 Uiso 0.25 1 calc PR B 2
H43B H 0.4680 0.0065 0.5658 0.106 Uiso 0.25 1 calc PR B 2
C44 C 0.470(3) 0.0390(4) 0.4127(17) 0.076(4) Uiso 0.25 1 d PDU B 2
H44A H 0.3738 0.0415 0.3588 0.092 Uiso 0.25 1 calc PR B 2
H44B H 0.5134 0.0355 0.3544 0.092 Uiso 0.25 1 calc PR B 2
C45 C 0.523(4) 0.0810(4) 0.497(3) 0.078(8) Uiso 0.25 1 d PDU B 2
H45A H 0.5024 0.1073 0.4412 0.117 Uiso 0.25 1 calc PR B 2
H45B H 0.6193 0.0787 0.5480 0.117 Uiso 0.25 1 calc PR B 2
H45C H 0.4817 0.0838 0.5560 0.117 Uiso 0.25 1 calc PR B 2

loop_
_atom_site_aniso_label
_atom_site_aniso_U_11
_atom_site_aniso_U_22
_atom_site_aniso_U_33
_atom_site_aniso_U_23
_atom_site_aniso_U_13
_atom_site_aniso_U_12
Ir1 0.02233(6) 0.01050(5) 0.01652(5) 0.00067(4) 0.00835(4) 0.00059(4)
P1 0.0230(4) 0.0125(3) 0.0171(3) 0.0007(2) 0.0065(3) -0.0001(3)
P2 0.0263(4) 0.0141(3) 0.0168(3) 0.0015(3) 0.0070(3) 0.0012(3)
C1 0.0263(14) 0.0124(12) 0.0241(14) 0.0018(10) 0.0124(12) 0.0018(10)
C2 0.0282(15) 0.0137(12) 0.0247(14) 0.0017(11) 0.0105(12) -0.0032(11)
C3 0.0272(16) 0.0248(16) 0.0323(18) 0.0018(13) 0.0093(14) -0.0083(13)
C4 0.0336(18) 0.0264(16) 0.0385(19) 0.0054(14) 0.0191(16) -0.0051(14)
C5 0.0339(17) 0.0188(14) 0.0294(16) 0.0059(12) 0.0181(14) 0.0022(12)
C6 0.0286(15) 0.0147(12) 0.0233(14) 0.0027(10) 0.0136(12) 0.0027(11)
C7 0.0270(15) 0.0191(14) 0.0219(14) -0.0001(11) 0.0068(12) -0.0039(12)
C8 0.0301(17) 0.041(2) 0.0240(16) 0.0085(14) 0.0131(14) 0.0014(15)
C9 0.0226(14) 0.0152(12) 0.0228(14) 0.0016(10) 0.0070(11) 0.0030(10)
C10 0.0312(17) 0.0164(14) 0.0323(17) 0.0014(12) 0.0110(14) 0.0009(12)
C11 0.0282(16) 0.0259(16) 0.0255(16) 0.0056(13) 0.0069(13) 0.0060(13)
C12 0.0298(16) 0.0196(14) 0.0248(15) 0.0019(12) 0.0111(13) 0.0066(12)
C13 0.0302(16) 0.0209(14) 0.0183(13) -0.0006(11) 0.0100(12) -0.0004(12)
C14 0.0383(19) 0.0282(17) 0.0241(16) 0.0041(13) 0.0162(15) 0.0002(14)
C15 0.0342(18) 0.0345(19) 0.0212(15) -0.0044(13) 0.0077(14) -0.0016(15)
C16 0.041(2) 0.0251(16) 0.0267(16) -0.0024(13) 0.0157(15) 0.0058(14)
C17 0.061(3) 0.0211(16) 0.0206(16) -0.0041(13) 0.0063(16) 0.0093(16)
C18 0.110(5) 0.030(2) 0.038(2) -0.0091(19) 0.024(3) -0.023(3)
C19 0.086(4) 0.039(2) 0.033(2) -0.0106(18) 0.030(2) 0.003(2)
C20 0.094(4) 0.036(2) 0.038(2) -0.0095(19) -0.001(3) 0.033(3)
C21 0.0258(15) 0.0225(15) 0.0225(15) 0.0033(12) 0.0058(12) 0.0012(12)
C22 0.034(2) 0.066(3) 0.047(3) 0.017(2) 0.017(2) 0.003(2)
C23 0.040(2) 0.054(3) 0.0234(17) 0.0087(17) 0.0054(16) 0.0135(19)
C24 0.042(2) 0.032(2) 0.059(3) -0.005(2) 0.003(2) 0.0136(18)
F1 0.0431(13) 0.0164(9) 0.0349(11) 0.0005(8) 0.0103(10) 0.0021(9)
F2 0.0390(13) 0.0455(14) 0.0332(12) -0.0053(10) 0.0178(10) 0.0132(11)
F3 0.0435(14) 0.0599(17) 0.0355(13) 0.0147(12) 0.0255(11) 0.0020(12)
F4 0.0512(15) 0.0237(11) 0.0578(16) 0.0150(11) 0.0294(13) 0.0007(10)
F5 0.0456(13) 0.0217(10) 0.0518(14) -0.0096(10) 0.0315(12) -0.0043(9)
C25 0.0389(18) 0.0126(13) 0.0267(16) -0.0001(11) 0.0146(14) 0.0050(12)
O1 0.0388(14) 0.0273(12) 0.0242(11) -0.0050(9) 0.0170(11) -0.0148(10)
C26 0.0275(15) 0.0215(14) 0.0187(13) -0.0025(11) 0.0086(12) -0.0050(12)
C27 0.0285(16) 0.0190(13) 0.0189(14) 0.0008(11) 0.0062(12) 0.0011(12)
C28 0.0265(16) 0.0285(16) 0.0208(14) -0.0006(12) 0.0077(12) 0.0070(13)
C29 0.0303(17) 0.0369(18) 0.0219(15) 0.0080(13) 0.0145(13) 0.0037(14)
C30 0.0304(17) 0.0203(14) 0.0312(17) 0.0078(13) 0.0128(14) 0.0038(12)
C31 0.0297(16) 0.0178(13) 0.0294(16) -0.0026(12) 0.0147(13) -0.0014(12)
C32 0.072(6) 0.049(5) 0.039(5) -0.004(4) 0.024(4) -0.017(5)
C33 0.071(6) 0.049(5) 0.048(5) 0.001(4) 0.019(5) 0.003(5)
C34 0.058(5) 0.058(6) 0.058(5) -0.006(5) 0.020(4) 0.007(4)
C35 0.057(5) 0.055(5) 0.052(5) -0.013(4) 0.023(4) -0.005(4)
C36 0.050(5) 0.065(6) 0.051(5) 0.000(4) 0.017(4) 0.000(4)
C37 0.065(6) 0.069(6) 0.044(5) -0.006(5) 0.018(4) -0.010(5)

loop_
_atom_type_symbol
_atom_type_description
_atom_type_scat_dispersion_real
_atom_type_scat_dispersion_imag
_atom_type_scat_source
C C 0.0033 0.0016 'International Tables Vol C Tables 4.2.6.8 and 6.1.1.4'
H H 0.0000 0.0000 'International Tables Vol C Tables 4.2.6.8 and 6.1.1.4'
O O 0.0106 0.0060 'International Tables Vol C Tables 4.2.6.8 and 6.1.1.4'
F F 0.0171 0.0103 'International Tables Vol C Tables 4.2.6.8 and 6.1.1.4'
P P 0.1023 0.0942 'International Tables Vol C Tables 4.2.6.8 and 6.1.1.4'
Ir Ir -1.4442 7.9887 'International Tables Vol C Tables 4.2.6.8 and 6.1.1.4'

loop_
_geom_angle_atom_site_label_1
_geom_angle_atom_site_label_2
_geom_angle_atom_site_label_3
_geom_angle
C1 Ir1 C25 80.98(14)
C1 Ir1 O1 166.22(11)
C25 Ir1 O1 110.91(13)
C1 Ir1 P2 84.18(10)
C25 Ir1 P2 95.27(10)
O1 Ir1 P2 87.67(7)
C1 Ir1 P1 82.68(9)
C25 Ir1 P1 93.19(10)
O1 Ir1 P1 102.97(7)
P2 Ir1 P1 163.05(3)
C7 P1 C13 104.81(15)
C7 P1 C9 104.21(16)
C13 P1 C9 109.13(15)
C7 P1 Ir1 100.98(11)
C13 P1 Ir1 124.66(11)
C9 P1 Ir1 110.64(11)
C8 P2 C21 106.03(17)
C8 P2 C17 104.3(2)
C21 P2 C17 111.13(18)
C8 P2 Ir1 102.57(12)
C21 P2 Ir1 123.45(12)
C17 P2 Ir1 107.42(12)
C6 C1 C2 116.7(3)
C6 C1 Ir1 121.6(2)
C2 C1 Ir1 121.7(2)
C3 C2 C1 121.1(3)
C3 C2 C7 120.2(3)
C1 C2 C7 118.6(3)
C4 C3 C2 120.7(3)
C4 C3 H3 119.7
C2 C3 H3 119.7
C5 C4 C3 119.3(3)
C5 C4 H4 120.4
C3 C4 H4 120.4
C4 C5 C6 120.9(3)
C4 C5 H5 119.6
C6 C5 H5 119.6
C5 C6 C1 121.1(3)
C5 C6 C8 118.7(3)
C1 C6 C8 120.1(3)
C2 C7 P1 108.9(2)
C2 C7 H7A 109.9
P1 C7 H7A 109.9
C2 C7 H7B 109.9
P1 C7 H7B 109.9
H7A C7 H7B 108.3
C6 C8 P2 110.5(2)
C6 C8 H8A 109.5
P2 C8 H8A 109.5
C6 C8 H8B 109.5
P2 C8 H8B 109.5
H8A C8 H8B 108.1
C11 C9 C10 109.8(3)
C11 C9 C12 107.0(3)
C10 C9 C12 108.0(3)
C11 C9 P1 114.7(2)
C10 C9 P1 109.3(2)
C12 C9 P1 107.9(2)
C9 C10 H10A 109.5
C9 C10 H10B 109.5
H10A C10 H10B 109.5
C9 C10 H10C 109.5
H10A C10 H10C 109.5
H10B C10 H10C 109.5
C9 C11 H11A 109.5
C9 C11 H11B 109.5
H11A C11 H11B 109.5
C9 C11 H11C 109.5
H11A C11 H11C 109.5
H11B C11 H11C 109.5
C9 C12 H12A 109.5
C9 C12 H12B 109.5
H12A C12 H12B 109.5
C9 C12 H12C 109.5
H12A C12 H12C 109.5
H12B C12 H12C 109.5
C14 C13 C16 107.4(3)
C14 C13 C15 109.5(3)
C16 C13 C15 107.3(3)
C14 C13 P1 111.1(2)
C16 C13 P1 108.2(2)
C15 C13 P1 113.0(3)
C13 C14 H14A 109.5
C13 C14 H14B 109.5
H14A C14 H14B 109.5
C13 C14 H14C 109.5
H14A C14 H14C 109.5
H14B C14 H14C 109.5
C13 C15 H15A 109.5
C13 C15 H15B 109.5
H15A C15 H15B 109.5
C13 C15 H15C 109.5
H15A C15 H15C 109.5
H15B C15 H15C 109.5
C13 C16 H16A 109.5
C13 C16 H16B 109.5
H16A C16 H16B 109.5
C13 C16 H16C 109.5
H16A C16 H16C 109.5
H16B C16 H16C 109.5
C20 C17 C19 111.8(4)
C20 C17 C18 106.0(5)
C19 C17 C18 107.2(4)
C20 C17 P2 105.1(3)
C19 C17 P2 115.1(3)
C18 C17 P2 111.5(3)
C17 C18 H18A 109.5
C17 C18 H18B 109.5
H18A C18 H18B 109.5
C17 C18 H18C 109.5
H18A C18 H18C 109.5
H18B C18 H18C 109.5
C17 C19 H19A 109.5
C17 C19 H19B 109.5
H19A C19 H19B 109.5
C17 C19 H19C 109.5
H19A C19 H19C 109.5
H19B C19 H19C 109.5
C17 C20 H20A 109.5
C17 C20 H20B 109.5
H20A C20 H20B 109.5
C17 C20 H20C 109.5
H20A C20 H20C 109.5
H20B C20 H20C 109.5
C23 C21 C24 107.4(4)
C23 C21 C22 110.1(4)
C24 C21 C22 106.7(4)
C23 C21 P2 113.4(3)
C24 C21 P2 109.4(3)
C22 C21 P2 109.5(3)
C21 C22 H22A 109.5
C21 C22 H22B 109.5
H22A C22 H22B 109.5
C21 C22 H22C 109.5
H22A C22 H22C 109.5
H22B C22 H22C 109.5
C21 C23 H23A 109.5
C21 C23 H23B 109.5
H23A C23 H23B 109.5
C21 C23 H23C 109.5
H23A C23 H23C 109.5
H23B C23 H23C 109.5
C21 C24 H24A 109.5
C21 C24 H24B 109.5
H24A C24 H24B 109.5
C21 C24 H24C 109.5
H24A C24 H24C 109.5
H24B C24 H24C 109.5
Ir1 C25 H25A 109.5
Ir1 C25 H25B 109.5
H25A C25 H25B 109.5
Ir1 C25 H25C 109.5
H25A C25 H25C 109.5
H25B C25 H25C 109.5
C26 O1 Ir1 138.9(2)
O1 C26 C27 123.9(3)
O1 C26 C31 121.9(3)
C27 C26 C31 114.1(3)
F1 C27 C28 118.6(3)
F1 C27 C26 118.4(3)
C28 C27 C26 122.9(3)
F2 C28 C27 120.2(3)
F2 C28 C29 119.3(3)
C27 C28 C29 120.5(3)
F3 C29 C28 121.0(3)
F3 C29 C30 120.6(3)
C28 C29 C30 118.4(3)
F4 C30 C31 120.2(3)
F4 C30 C29 119.0(3)
C31 C30 C29 120.7(3)
F5 C31 C30 118.4(3)
F5 C31 C26 118.2(3)
C30 C31 C26 123.4(3)
C33 C32 C37 120.0
C33 C32 H32 120.0
C37 C32 H32 120.0
C34 C33 C32 120.0
C34 C33 H33 120.0
C32 C33 H33 120.0
C33 C34 C35 120.0
C33 C34 H34 120.0
C35 C34 H34 120.0
C34 C35 C36 120.0
C34 C35 H35 120.0
C36 C35 H35 120.0
C37 C36 C35 120.0
C37 C36 H36 120.0
C35 C36 H36 120.0
C36 C37 C32 120.0
C36 C37 H37 120.0
C32 C37 H37 120.0
C42 C41 H41A 109.5
C42 C41 H41B 109.5
H41A C41 H41B 109.5
C42 C41 H41C 109.5
H41A C41 H41C 109.5
H41B C41 H41C 109.5
C43 C42 C41 106.8(9)
C43 C42 H42A 110.4
C41 C42 H42A 110.4
C43 C42 H42B 110.4
C41 C42 H42B 110.4
H42A C42 H42B 108.6
C42 C43 C44 116.5(9)
C42 C43 H43A 108.2
C44 C43 H43A 108.2
C42 C43 H43B 108.2
C44 C43 H43B 108.2
H43A C43 H43B 107.3
C43 C44 C45 108.2(9)
C43 C44 H44A 110.0
C45 C44 H44A 110.0
C43 C44 H44B 110.0
C45 C44 H44B 110.0
H44A C44 H44B 108.4
C44 C45 H45A 109.5
C44 C45 H45B 109.5
H45A C45 H45B 109.5
C44 C45 H45C 109.5
H45A C45 H45C 109.5
H45B C45 H45C 109.5

loop_
_geom_bond_atom_site_label_1
_geom_bond_atom_site_label_2
_geom_bond_distance
Ir1 C1 2.019(3)
Ir1 C25 2.063(3)
Ir1 O1 2.126(2)
Ir1 P2 2.3234(8)
Ir1 P1 2.3405(8)
P1 C7 1.834(3)
P1 C13 1.887(3)
P1 C9 1.891(3)
P2 C8 1.836(4)
P2 C21 1.878(4)
P2 C17 1.889(4)
C1 C6 1.411(4)
C1 C2 1.424(5)
C2 C3 1.391(5)
C2 C7 1.512(5)
C3 C4 1.391(5)
C3 H3 0.9500
C4 C5 1.382(5)
C4 H4 0.9500
C5 C6 1.398(5)
C5 H5 0.9500
C6 C8 1.510(5)
C7 H7A 0.9900
C7 H7B 0.9900
C8 H8A 0.9900
C8 H8B 0.9900
C9 C11 1.534(5)
C9 C10 1.536(5)
C9 C12 1.545(5)
C10 H10A 0.9800
C10 H10B 0.9800
C10 H10C 0.9800
C11 H11A 0.9800
C11 H11B 0.9800
C11 H11C 0.9800
C12 H12A 0.9800
C12 H12B 0.9800
C12 H12C 0.9800
C13 C14 1.529(5)
C13 C16 1.539(5)
C13 C15 1.540(5)
C14 H14A 0.9800
C14 H14B 0.9800
C14 H14C 0.9800
C15 H15A 0.9800
C15 H15B 0.9800
C15 H15C 0.9800
C16 H16A 0.9800
C16 H16B 0.9800
C16 H16C 0.9800
C17 C20 1.514(6)
C17 C19 1.521(6)
C17 C18 1.558(8)
C18 H18A 0.9800
C18 H18B 0.9800
C18 H18C 0.9800
C19 H19A 0.9800
C19 H19B 0.9800
C19 H19C 0.9800
C20 H20A 0.9800
C20 H20B 0.9800
C20 H20C 0.9800
C21 C23 1.523(5)
C21 C24 1.532(6)
C21 C22 1.534(6)
C22 H22A 0.9800
C22 H22B 0.9800
C22 H22C 0.9800
C23 H23A 0.9800
C23 H23B 0.9800
C23 H23C 0.9800
C24 H24A 0.9800
C24 H24B 0.9800
C24 H24C 0.9800
F1 C27 1.349(4)
F2 C28 1.346(4)
F3 C29 1.345(4)
F4 C30 1.352(4)
F5 C31 1.351(4)
C25 H25A 0.9800
C25 H25B 0.9800
C25 H25C 0.9800
O1 C26 1.306(4)
C26 C27 1.406(5)
C26 C31 1.407(5)
C27 C28 1.377(5)
C28 C29 1.379(5)
C29 C30 1.379(5)
C30 C31 1.363(5)
C32 C33 1.3900
C32 C37 1.3900
C32 H32 0.9500
C33 C34 1.3900
C33 H33 0.9500
C34 C35 1.3900
C34 H34 0.9500
C35 C36 1.3900
C35 H35 0.9500
C36 C37 1.3900
C36 H36 0.9500
C37 H37 0.9500
C41 C42 1.560(10)
C41 H41A 0.9800
C41 H41B 0.9800
C41 H41C 0.9800
C42 C43 1.474(9)
C42 H42A 0.9900
C42 H42B 0.9900
C43 C44 1.481(9)
C43 H43A 0.9900
C43 H43B 0.9900
C44 C45 1.546(10)
C44 H44A 0.9900
C44 H44B 0.9900
C45 H45A 0.9800
C45 H45B 0.9800
C45 H45C 0.9800

loop_
_geom_torsion_atom_site_label_1
_geom_torsion_atom_site_label_2
_geom_torsion_atom_site_label_3
_geom_torsion_atom_site_label_4
_geom_torsion
C1 Ir1 P1 C7 19.62(15)
C25 Ir1 P1 C7 -60.85(16)
O1 Ir1 P1 C7 -173.16(14)
P2 Ir1 P1 C7 59.05(16)
C1 Ir1 P1 C13 136.41(16)
C25 Ir1 P1 C13 55.94(17)
O1 Ir1 P1 C13 -56.37(15)
P2 Ir1 P1 C13 175.84(14)
C1 Ir1 P1 C9 -90.27(14)
C25 Ir1 P1 C9 -170.74(16)
O1 Ir1 P1 C9 76.95(14)
P2 Ir1 P1 C9 -50.84(16)
C1 Ir1 P2 C8 -4.83(16)
C25 Ir1 P2 C8 75.51(18)
O1 Ir1 P2 C8 -173.70(16)
P1 Ir1 P2 C8 -44.12(18)
C1 Ir1 P2 C21 -123.93(16)
C25 Ir1 P2 C21 -43.59(17)
O1 Ir1 P2 C21 67.20(16)
P1 Ir1 P2 C21 -163.22(15)
C1 Ir1 P2 C17 104.77(19)
C25 Ir1 P2 C17 -174.9(2)
O1 Ir1 P2 C17 -64.10(19)
P1 Ir1 P2 C17 65.5(2)
C25 Ir1 C1 C6 -96.6(3)
O1 Ir1 C1 C6 53.7(6)
P2 Ir1 C1 C6 -0.3(2)
P1 Ir1 C1 C6 169.0(3)
C25 Ir1 C1 C2 83.0(3)
O1 Ir1 C1 C2 -126.7(5)
P2 Ir1 C1 C2 179.2(3)
P1 Ir1 C1 C2 -11.5(2)
C6 C1 C2 C3 -4.7(5)
Ir1 C1 C2 C3 175.7(3)
C6 C1 C2 C7 175.1(3)
Ir1 C1 C2 C7 -4.5(4)
C1 C2 C3 C4 1.0(5)
C7 C2 C3 C4 -178.8(3)
C2 C3 C4 C5 2.3(6)
C3 C4 C5 C6 -1.7(5)
C4 C5 C6 C1 -2.3(5)
C4 C5 C6 C8 175.4(3)
C2 C1 C6 C5 5.3(4)
Ir1 C1 C6 C5 -175.1(2)
C2 C1 C6 C8 -172.3(3)
Ir1 C1 C6 C8 7.3(4)
C3 C2 C7 P1 -157.5(3)
C1 C2 C7 P1 22.7(4)
C13 P1 C7 C2 -157.4(2)
C9 P1 C7 C2 88.0(2)
Ir1 P1 C7 C2 -26.8(2)
C5 C6 C8 P2 171.2(3)
C1 C6 C8 P2 -11.1(4)
C21 P2 C8 C6 139.9(3)
C17 P2 C8 C6 -102.7(3)
Ir1 P2 C8 C6 9.3(3)
C7 P1 C9 C11 70.5(3)
C13 P1 C9 C11 -41.0(3)
Ir1 P1 C9 C11 178.3(2)
C7 P1 C9 C10 -165.7(2)
C13 P1 C9 C10 82.7(3)
Ir1 P1 C9 C10 -58.0(2)
C7 P1 C9 C12 -48.5(3)
C13 P1 C9 C12 -160.1(2)
Ir1 P1 C9 C12 59.2(2)
C7 P1 C13 C14 -160.8(3)
C9 P1 C13 C14 -49.6(3)
Ir1 P1 C13 C14 84.3(3)
C7 P1 C13 C16 81.5(3)
C9 P1 C13 C16 -167.3(2)
Ir1 P1 C13 C16 -33.4(3)
C7 P1 C13 C15 -37.1(3)
C9 P1 C13 C15 74.0(3)
Ir1 P1 C13 C15 -152.1(2)
C8 P2 C17 C20 80.7(4)
C21 P2 C17 C20 -165.5(4)
Ir1 P2 C17 C20 -27.7(4)
C8 P2 C17 C19 -42.6(4)
C21 P2 C17 C19 71.2(4)
Ir1 P2 C17 C19 -151.0(4)
C8 P2 C17 C18 -165.0(3)
C21 P2 C17 C18 -51.1(3)
Ir1 P2 C17 C18 86.7(3)
C8 P2 C21 C23 66.2(3)
C17 P2 C21 C23 -46.5(4)
Ir1 P2 C21 C23 -176.3(3)
C8 P2 C21 C24 -53.7(4)
C17 P2 C21 C24 -166.4(3)
Ir1 P2 C21 C24 63.8(3)
C8 P2 C21 C22 -170.3(3)
C17 P2 C21 C22 77.0(3)
Ir1 P2 C21 C22 -52.8(3)
C1 Ir1 O1 C26 145.2(5)
C25 Ir1 O1 C26 -66.4(4)
P2 Ir1 O1 C26 -161.1(4)
P1 Ir1 O1 C26 32.2(4)
Ir1 O1 C26 C27 67.6(5)
Ir1 O1 C26 C31 -117.8(4)
O1 C26 C27 F1 -2.5(5)
C31 C26 C27 F1 -177.5(3)
O1 C26 C27 C28 176.8(3)
C31 C26 C27 C28 1.8(5)
F1 C27 C28 F2 -1.4(5)
C26 C27 C28 F2 179.3(3)
F1 C27 C28 C29 178.5(3)
C26 C27 C28 C29 -0.8(5)
F2 C28 C29 F3 0.8(5)
C27 C28 C29 F3 -179.2(3)
F2 C28 C29 C30 179.9(3)
C27 C28 C29 C30 0.0(5)
F3 C29 C30 F4 0.1(5)
C28 C29 C30 F4 -179.1(3)
F3 C29 C30 C31 178.8(3)
C28 C29 C30 C31 -0.4(6)
F4 C30 C31 F5 1.2(5)
C29 C30 C31 F5 -177.5(3)
F4 C30 C31 C26 -179.8(3)
C29 C30 C31 C26 1.6(6)
O1 C26 C31 F5 1.8(5)
C27 C26 C31 F5 176.9(3)
O1 C26 C31 C30 -177.3(3)
C27 C26 C31 C30 -2.2(5)
C37 C32 C33 C34 0.0
C32 C33 C34 C35 0.0
C33 C34 C35 C36 0.0
C34 C35 C36 C37 0.0
C35 C36 C37 C32 0.0
C33 C32 C37 C36 0.0
C41 C42 C43 C44 -178(3)
C42 C43 C44 C45 173(3)
